data_4504625
loop_
_publ_author_name
'Wang, Xin-Long'
'Qin, Chao'
'Wang, En-Bo'

_publ_section_title
;
 Polythreading of Infinite 1D Chains into Different Structural
 Motifs:&#x2009; Two Poly(pseudo-rotaxane) Architectures Constructed by
 Concomitant Coordinative and Hydrogen Bonds
;
_journal_issue 2
_journal_name_full 'Crystal Growth &amp; Design'
_journal_page_first 439
_journal_paper_doi 10.1021/cg050376u
_journal_volume 6
_journal_year 2006
_chemical_formula_sum 'C15 H19 N2 Ni O9'
_chemical_formula_weight 430.03
_chemical_name_systematic
; 
 ? 
;
_space_group_IT_number 15
_symmetry_cell_setting monoclinic
_symmetry_Int_Tables_number 15
_symmetry_space_group_name_Hall '-C 2yc'
_symmetry_space_group_name_H-M 'C 1 2/c 1'
_atom_sites_solution_hydrogens geom
_atom_sites_solution_primary direct
_atom_sites_solution_secondary difmap
_audit_creation_method SHELXL-97
_cell_angle_alpha 90.00
_cell_angle_beta 94.77(3)
_cell_angle_gamma 90.00
_cell_formula_units_Z 8
_cell_length_a 19.920(4)
_cell_length_b 11.256(2)
_cell_length_c 15.487(3)
_cell_measurement_reflns_used 12245
_cell_measurement_temperature 173(2)
_cell_measurement_theta_max 25.00
_cell_measurement_theta_min 2.05
_cell_volume 3460.5(12)
_computing_cell_refinement 'RAPID AUTO'
_computing_data_collection 'RAPID AUTO'
_computing_data_reduction 'RAPID AUTO'
_computing_structure_refinement 'SHELXL-97 (Sheldrick, 1997)'
_computing_structure_solution 'SHELXS-97 (Sheldrick, 1990)'
_diffrn_ambient_temperature 173(2)
_diffrn_detector_area_resol_mean 0.01
_diffrn_measured_fraction_theta_full 0.999
_diffrn_measured_fraction_theta_max 0.999
_diffrn_measurement_device_type 'Rigaku RAXIS RAPID IP'
_diffrn_measurement_method Oscillation
_diffrn_radiation_monochromator graphite
_diffrn_radiation_source 'Rotation anode'
_diffrn_radiation_type MoK\a
_diffrn_radiation_wavelength 0.71073
_diffrn_reflns_av_R_equivalents 0.0576
_diffrn_reflns_av_sigmaI/netI 0.0358
_diffrn_reflns_limit_h_max 23
_diffrn_reflns_limit_h_min -23
_diffrn_reflns_limit_k_max 13
_diffrn_reflns_limit_k_min -13
_diffrn_reflns_limit_l_max 18
_diffrn_reflns_limit_l_min -18
_diffrn_reflns_number 12245
_diffrn_reflns_theta_full 25.00
_diffrn_reflns_theta_max 25.00
_diffrn_reflns_theta_min 2.05
_exptl_absorpt_coefficient_mu 1.176
_exptl_absorpt_correction_T_max 0.8162
_exptl_absorpt_correction_T_min 0.7820
_exptl_absorpt_correction_type multi-scan
_exptl_absorpt_process_details 'ABSCOR by T.Higashi    8 March, 1995'
_exptl_crystal_colour green
_exptl_crystal_density_diffrn 1.651
_exptl_crystal_density_method 'not measured'
_exptl_crystal_description block
_exptl_crystal_F_000 1784
_exptl_crystal_size_max 0.22
_exptl_crystal_size_mid 0.21
_exptl_crystal_size_min 0.18
_refine_diff_density_max 0.381
_refine_diff_density_min -0.624
_refine_diff_density_rms 0.083
_refine_ls_extinction_method none
_refine_ls_goodness_of_fit_ref 1.098
_refine_ls_hydrogen_treatment none
_refine_ls_matrix_type full
_refine_ls_number_parameters 248
_refine_ls_number_reflns 3057
_refine_ls_number_restraints 10
_refine_ls_restrained_S_all 1.098
_refine_ls_R_factor_all 0.0662
_refine_ls_R_factor_gt 0.0546
_refine_ls_shift/su_max 0.006
_refine_ls_shift/su_mean 0.002
_refine_ls_structure_factor_coef Fsqd
_refine_ls_weighting_details 'calc w=1/[\s^2^(Fo^2^)+(0.0670P)^2^+16.5376P] where P=(Fo^2^+2Fc^2^)/3'
_refine_ls_weighting_scheme calc
_refine_ls_wR_factor_gt 0.1318
_refine_ls_wR_factor_ref 0.1380
_reflns_number_gt 2701
_reflns_number_total 3057
_reflns_threshold_expression >2sigma(I)
_cod_data_source_file cg050376usi20050803_124440.cif
_cod_data_source_block eee
_cod_depositor_comments
;
The following automatic conversions were performed:

'_symmetry_cell_setting' value 'Monoclinic' changed to 'monoclinic'
according to /home/saulius/struct/CIF-dictionaries/cif_core.dic
dictionary named 'cif_core.dic' version 2.4.1 from 2010-06-29.

Automatic conversion script
Id: cif_fix_values 1715 2011-07-08 13:25:40Z adriana 
;
_cod_original_sg_symbol_H-M 'C 2/c'
_cod_database_code 4504625

loop_
_symmetry_equiv_pos_as_xyz
'x, y, z'
'-x, y, -z+1/2'
'x+1/2, y+1/2, z'
'-x+1/2, y+1/2, -z+1/2'
'-x, -y, -z'
'x, -y, z-1/2'
'-x+1/2, -y+1/2, -z'
'x+1/2, -y+1/2, z-1/2'

loop_
_atom_site_label
_atom_site_type_symbol
_atom_site_fract_x
_atom_site_fract_y
_atom_site_fract_z
_atom_site_U_iso_or_equiv
_atom_site_adp_type
_atom_site_occupancy
_atom_site_symmetry_multiplicity
_atom_site_calc_flag
_atom_site_refinement_flags
Ni1 Ni 0.5000 0.49165(6) 0.2500 0.0188(2) Uani 1 2 d S
Ni2 Ni 0.2500 0.7500 0.0000 0.0229(2) Uani 1 2 d S
C1 C 0.4042(2) 0.7868(4) 0.0045(4) 0.0365(11) Uani 1 1 d .
H1A H 0.4040 0.7043 0.0020 0.044 Uiso 1 1 calc R
C2 C 0.4647(2) 0.8440(4) 0.0020(4) 0.0375(12) Uani 1 1 d .
H2A H 0.5039 0.7999 -0.0008 0.045 Uiso 1 1 calc R
C3 C 0.4679(2) 0.9674(4) 0.0036(3) 0.0274(10) Uani 1 1 d .
C4 C 0.4073(2) 1.0243(4) 0.0111(4) 0.0472(15) Uani 1 1 d .
H4A H 0.4062 1.1068 0.0136 0.057 Uiso 1 1 calc R
C5 C 0.3485(3) 0.9609(4) 0.0150(4) 0.0466(14) Uani 1 1 d .
H5A H 0.3089 1.0027 0.0212 0.056 Uiso 1 1 calc R
C6 C 0.5505(2) 0.2440(4) 0.2207(3) 0.0345(11) Uani 1 1 d .
H6A H 0.5859 0.2856 0.1993 0.041 Uiso 1 1 calc R
C7 C 0.5528(2) 0.1223(4) 0.2205(3) 0.0338(11) Uani 1 1 d .
H7A H 0.5895 0.0825 0.2008 0.041 Uiso 1 1 calc R
C8 C 0.5000 0.0602(5) 0.2500 0.0332(16) Uani 1 2 d S
C9 C 0.5000 -0.0714(5) 0.2500 0.0265(13) Uani 1 2 d S
C10 C 0.4411(2) -0.1370(4) 0.2415(4) 0.0411(13) Uani 1 1 d .
H10A H 0.3998 -0.0980 0.2363 0.049 Uiso 1 1 calc R
C11 C 0.4429(3) -0.2595(4) 0.2407(4) 0.0398(13) Uani 1 1 d .
H11A H 0.4023 -0.3006 0.2333 0.048 Uiso 1 1 calc R
C12 C 0.3744(2) 0.6198(4) 0.4903(3) 0.0230(9) Uani 1 1 d .
C13 C 0.3084(2) 0.6834(4) 0.4943(3) 0.0231(9) Uani 1 1 d .
C14 C 0.2677(2) 0.7106(4) 0.4196(3) 0.0224(9) Uani 1 1 d .
C15 C 0.2099(2) 0.7783(4) 0.4260(3) 0.0250(9) Uani 1 1 d .
H15A H 0.1831 0.7982 0.3760 0.030 Uiso 1 1 calc R
C16 C 0.2824(2) 0.6672(4) 0.3316(3) 0.0287(10) Uani 1 1 d .
N1 N 0.34535(19) 0.8425(3) 0.0103(3) 0.0303(9) Uani 1 1 d .
N2 N 0.5000 0.3055(4) 0.2500 0.0272(12) Uani 1 2 d S
N3 N 0.5000 -0.3219(4) 0.2500 0.0250(11) Uani 1 2 d S
O1 O 0.29789(17) 0.5588(3) 0.3248(2) 0.0357(8) Uani 1 1 d .
O2 O 0.41424(15) 0.6590(3) 0.4402(2) 0.0334(8) Uani 1 1 d .
O1W O 0.2118(2) 0.4904(4) 0.1809(3) 0.0557(11) Uani 1 1 d D
H10 H 0.2020 0.4239 0.1974 0.084 Uiso 1 1 d RD
H9 H 0.2277 0.5027 0.2307 0.084 Uiso 1 1 d RD
O3 O 0.38591(15) 0.5321(3) 0.5407(2) 0.0339(8) Uani 1 1 d .
O4 O 0.2783(2) 0.7408(3) 0.2717(2) 0.0489(10) Uani 1 1 d .
O5 O 0.28873(16) 0.6156(3) 0.0758(2) 0.0384(8) Uani 1 1 d D
H5 H 0.2607 0.5889 0.1065 0.058 Uiso 1 1 d RD
H6 H 0.3178 0.5733 0.0572 0.058 Uiso 1 1 d RD
O6 O 0.22177(17) 0.8281(3) 0.1133(2) 0.0379(8) Uani 1 1 d D
H7 H 0.2404 0.8023 0.1587 0.057 Uiso 1 1 d RD
H8 H 0.2164 0.9004 0.1124 0.057 Uiso 1 1 d RD
O7 O 0.51224(15) 0.4853(3) 0.12036(19) 0.0284(7) Uani 1 1 d D
H1 H 0.5324 0.5401 0.0992 0.043 Uiso 1 1 d RD
H2 H 0.4761 0.4841 0.0908 0.043 Uiso 1 1 d RD
O8 O 0.39534(15) 0.4827(3) 0.2248(2) 0.0288(7) Uani 1 1 d D
H3 H 0.3650 0.5039 0.2540 0.043 Uiso 1 1 d RD
H4 H 0.3859 0.4883 0.1724 0.043 Uiso 1 1 d RD

loop_
_atom_site_aniso_label
_atom_site_aniso_U_11
_atom_site_aniso_U_22
_atom_site_aniso_U_33
_atom_site_aniso_U_23
_atom_site_aniso_U_13
_atom_site_aniso_U_12
Ni1 0.0198(4) 0.0127(4) 0.0245(4) 0.000 0.0048(3) 0.000
Ni2 0.0183(4) 0.0210(4) 0.0289(4) 0.0012(3) -0.0010(3) 0.0003(3)
C1 0.030(3) 0.022(2) 0.058(3) 0.005(2) 0.006(2) 0.0038(19)
C2 0.021(2) 0.027(2) 0.065(4) 0.007(2) 0.006(2) 0.0043(19)
C3 0.021(2) 0.028(2) 0.033(2) -0.0020(19) -0.0020(18) 0.0009(18)
C4 0.024(2) 0.024(2) 0.094(5) -0.010(3) 0.008(3) 0.0020(19)
C5 0.025(3) 0.028(3) 0.087(4) -0.010(3) 0.008(3) -0.001(2)
C6 0.036(3) 0.021(2) 0.049(3) -0.007(2) 0.018(2) -0.0063(19)
C7 0.036(3) 0.020(2) 0.048(3) -0.004(2) 0.018(2) 0.0001(19)
C8 0.047(4) 0.007(3) 0.047(4) 0.000 0.009(3) 0.000
C9 0.028(3) 0.024(3) 0.028(3) 0.000 0.005(3) 0.000
C10 0.030(3) 0.020(2) 0.075(4) 0.006(2) 0.011(3) 0.005(2)
C11 0.033(3) 0.016(2) 0.070(4) 0.002(2) 0.003(3) -0.0023(19)
C12 0.016(2) 0.020(2) 0.033(2) -0.0034(18) -0.0004(18) 0.0010(17)
C13 0.020(2) 0.021(2) 0.029(2) 0.0004(18) 0.0037(17) -0.0007(17)
C14 0.020(2) 0.019(2) 0.028(2) -0.0019(17) 0.0047(17) 0.0054(16)
C15 0.023(2) 0.025(2) 0.026(2) 0.0031(18) -0.0025(17) 0.0051(18)
C16 0.024(2) 0.032(2) 0.030(3) 0.000(2) 0.0026(19) 0.0036(19)
N1 0.027(2) 0.028(2) 0.037(2) -0.0020(17) 0.0020(17) -0.0016(16)
N2 0.033(3) 0.016(2) 0.033(3) 0.000 0.009(2) 0.000
N3 0.028(3) 0.015(2) 0.032(3) 0.000 0.004(2) 0.000
O1 0.0398(19) 0.0283(17) 0.040(2) -0.0093(15) 0.0114(16) 0.0002(15)
O2 0.0237(16) 0.0253(16) 0.053(2) 0.0026(15) 0.0137(15) 0.0060(13)
O1W 0.062(3) 0.053(2) 0.053(2) 0.001(2) 0.005(2) -0.012(2)
O3 0.0226(16) 0.0339(18) 0.045(2) 0.0076(15) 0.0010(14) 0.0078(14)
O4 0.062(3) 0.052(2) 0.035(2) 0.0116(18) 0.0112(18) 0.0198(19)
O5 0.0291(17) 0.0385(19) 0.048(2) 0.0154(17) 0.0035(15) 0.0053(15)
O6 0.044(2) 0.0344(18) 0.0350(19) -0.0029(15) 0.0004(16) 0.0054(16)
O7 0.0280(16) 0.0303(16) 0.0271(16) 0.0025(13) 0.0039(13) -0.0089(13)
O8 0.0228(15) 0.0319(17) 0.0323(17) -0.0006(14) 0.0058(13) 0.0023(13)

loop_
_atom_type_symbol
_atom_type_description
_atom_type_scat_dispersion_real
_atom_type_scat_dispersion_imag
_atom_type_scat_source
Ni Ni 0.3393 1.1124 'International Tables Vol C Tables 4.2.6.8 and 6.1.1.4'
C C 0.0033 0.0016 'International Tables Vol C Tables 4.2.6.8 and 6.1.1.4'
H H 0.0000 0.0000 'International Tables Vol C Tables 4.2.6.8 and 6.1.1.4'
N N 0.0061 0.0033 'International Tables Vol C Tables 4.2.6.8 and 6.1.1.4'
O O 0.0106 0.0060 'International Tables Vol C Tables 4.2.6.8 and 6.1.1.4'

loop_
_geom_angle_atom_site_label_1
_geom_angle_atom_site_label_2
_geom_angle_atom_site_label_3
_geom_angle
_geom_angle_site_symmetry_1
_geom_angle_site_symmetry_3
O7 Ni1 O7 175.97(17) . 2_655
O7 Ni1 O8 89.05(12) . 2_655
O7 Ni1 O8 90.75(13) 2_655 2_655
O7 Ni1 O8 90.75(13) . .
O7 Ni1 O8 89.05(13) 2_655 .
O8 Ni1 O8 174.46(16) 2_655 .
O7 Ni1 N2 87.98(8) . .
O7 Ni1 N2 87.98(8) 2_655 .
O8 Ni1 N2 87.23(8) 2_655 .
O8 Ni1 N2 87.23(8) . .
O7 Ni1 N3 92.02(8) . 1_565
O7 Ni1 N3 92.02(8) 2_655 1_565
O8 Ni1 N3 92.77(8) 2_655 1_565
O8 Ni1 N3 92.77(8) . 1_565
N2 Ni1 N3 179.999(1) . 1_565
O5 Ni2 O5 179.998(1) . 7_565
O5 Ni2 O6 93.24(14) . 7_565
O5 Ni2 O6 86.76(14) 7_565 7_565
O5 Ni2 O6 86.77(14) . .
O5 Ni2 O6 93.23(14) 7_565 .
O6 Ni2 O6 180.0 7_565 .
O5 Ni2 N1 91.54(14) . .
O5 Ni2 N1 88.46(14) 7_565 .
O6 Ni2 N1 88.18(14) 7_565 .
O6 Ni2 N1 91.82(14) . .
O5 Ni2 N1 88.46(14) . 7_565
O5 Ni2 N1 91.54(14) 7_565 7_565
O6 Ni2 N1 91.82(14) 7_565 7_565
O6 Ni2 N1 88.18(14) . 7_565
N1 Ni2 N1 180.0 . 7_565
N1 C1 C2 124.0(4) . .
N1 C1 H1A 118.0 . .
C2 C1 H1A 118.0 . .
C1 C2 C3 120.5(4) . .
C1 C2 H2A 119.7 . .
C3 C2 H2A 119.7 . .
C4 C3 C2 115.2(4) . .
C4 C3 C3 122.8(5) . 5_675
C2 C3 C3 122.0(5) . 5_675
C5 C4 C3 121.1(4) . .
C5 C4 H4A 119.4 . .
C3 C4 H4A 119.4 . .
N1 C5 C4 123.4(5) . .
N1 C5 H5A 118.3 . .
C4 C5 H5A 118.3 . .
N2 C6 C7 123.2(4) . .
N2 C6 H6A 118.4 . .
C7 C6 H6A 118.4 . .
C6 C7 C8 118.7(4) . .
C6 C7 H7A 120.6 . .
C8 C7 H7A 120.6 . .
C7 C8 C7 118.8(5) . 2_655
C7 C8 C9 120.6(3) . .
C7 C8 C9 120.6(3) 2_655 .
C10 C9 C10 115.5(6) 2_655 .
C10 C9 C8 122.2(3) 2_655 .
C10 C9 C8 122.2(3) . .
C11 C10 C9 120.8(5) . .
C11 C10 H10A 119.6 . .
C9 C10 H10A 119.6 . .
N3 C11 C10 123.2(5) . .
N3 C11 H11A 118.4 . .
C10 C11 H11A 118.4 . .
O2 C12 O3 124.9(4) . .
O2 C12 C13 117.8(4) . .
O3 C12 C13 117.3(4) . .
C15 C13 C14 119.6(4) 7_566 .
C15 C13 C12 118.7(4) 7_566 .
C14 C13 C12 121.5(4) . .
C15 C14 C13 119.4(4) . .
C15 C14 C16 117.9(4) . .
C13 C14 C16 122.7(4) . .
C13 C15 C14 121.0(4) 7_566 .
C13 C15 H15A 119.5 7_566 .
C14 C15 H15A 119.5 . .
O4 C16 O1 125.5(4) . .
O4 C16 C14 117.2(4) . .
O1 C16 C14 117.3(4) . .
C5 N1 C1 115.7(4) . .
C5 N1 Ni2 121.4(3) . .
C1 N1 Ni2 122.6(3) . .
C6 N2 C6 117.4(5) . 2_655
C6 N2 Ni1 121.3(3) . .
C6 N2 Ni1 121.3(3) 2_655 .
C11 N3 C11 116.5(5) 2_655 .
C11 N3 Ni1 121.8(3) 2_655 1_545
C11 N3 Ni1 121.8(3) . 1_545
H10 O1W H9 86.9 . .
Ni2 O5 H5 111.4 . .
Ni2 O5 H6 118.4 . .
H5 O5 H6 121.7 . .
Ni2 O6 H7 115.9 . .
Ni2 O6 H8 116.6 . .
H7 O6 H8 114.5 . .
Ni1 O7 H1 117.9 . .
Ni1 O7 H2 112.2 . .
H1 O7 H2 103.1 . .
Ni1 O8 H3 130.6 . .
Ni1 O8 H4 109.0 . .
H3 O8 H4 113.9 . .

loop_
_geom_bond_atom_site_label_1
_geom_bond_atom_site_label_2
_geom_bond_distance
_geom_bond_site_symmetry_2
Ni1 O7 2.044(3) .
Ni1 O7 2.044(3) 2_655
Ni1 O8 2.091(3) 2_655
Ni1 O8 2.091(3) .
Ni1 N2 2.096(5) .
Ni1 N3 2.098(5) 1_565
Ni2 O5 2.027(3) .
Ni2 O5 2.027(3) 7_565
Ni2 O6 2.082(3) 7_565
Ni2 O6 2.082(3) .
Ni2 N1 2.160(4) .
Ni2 N1 2.160(4) 7_565
C1 N1 1.339(6) .
C1 C2 1.369(7) .
C1 H1A 0.9300 .
C2 C3 1.391(7) .
C2 H2A 0.9300 .
C3 C4 1.380(7) .
C3 C3 1.486(9) 5_675
C4 C5 1.378(7) .
C4 H4A 0.9300 .
C5 N1 1.337(6) .
C5 H5A 0.9300 .
C6 N2 1.331(5) .
C6 C7 1.371(6) .
C6 H6A 0.9300 .
C7 C8 1.372(5) .
C7 H7A 0.9300 .
C8 C7 1.372(5) 2_655
C8 C9 1.481(8) .
C9 C10 1.383(6) 2_655
C9 C10 1.383(6) .
C10 C11 1.380(6) .
C10 H10A 0.9300 .
C11 N3 1.334(5) .
C11 H11A 0.9300 .
C12 O2 1.235(5) .
C12 O3 1.268(5) .
C12 C13 1.503(6) .
C13 C15 1.385(6) 7_566
C13 C14 1.389(6) .
C14 C15 1.391(6) .
C14 C16 1.499(6) .
C15 C13 1.385(6) 7_566
C15 H15A 0.9300 .
C16 O4 1.242(6) .
C16 O1 1.266(6) .
N2 C6 1.331(5) 2_655
N3 C11 1.334(5) 2_655
N3 Ni1 2.098(5) 1_545
O1W H10 0.8199 .
O1W H9 0.8201 .
O5 H5 0.8200 .
O5 H6 0.8199 .
O6 H7 0.8200 .
O6 H8 0.8200 .
O7 H1 0.8199 .
O7 H2 0.8200 .
O8 H3 0.8202 .
O8 H4 0.8200 .
